data_7116454
loop_
_publ_author_name
'Fiene Horeischi'
'Claudia Guttroff'
'Bernd Plietker'

_publ_section_title
;
 The enantioselective total synthesis of (+)-clusianone
;
_journal_name_full Chem.Commun.
_journal_page_first 2259
_journal_paper_doi 10.1039/C4cc09701G
_journal_volume 51
_journal_year 2015
_chemical_formula_moiety 'C15 H18 O4'
_chemical_formula_sum 'C15 H18 O4'
_chemical_formula_weight 262.29
_chemical_name_systematic
; 
 ? 
;
_space_group_IT_number 14
_symmetry_cell_setting monoclinic
_symmetry_space_group_name_Hall '-P 2ybc'
_symmetry_space_group_name_H-M 'P 1 21/c 1'
_atom_sites_solution_hydrogens geom
_atom_sites_solution_primary direct
_atom_sites_solution_secondary difmap
_audit_creation_method SHELXL-97
_audit_update_record
;
2014-12-04 deposited with the CCDC.
2014-12-22 downloaded from the CCDC.
;
_cell_angle_alpha 90.00
_cell_angle_beta 93.163(5)
_cell_angle_gamma 90.00
_cell_formula_units_Z 4
_cell_length_a 8.5618(7)
_cell_length_b 8.4049(9)
_cell_length_c 18.442(2)
_cell_measurement_reflns_used 1518
_cell_measurement_temperature 100(2)
_cell_measurement_theta_max 26.48
_cell_measurement_theta_min 2.21
_cell_volume 1325.1(2)
_computing_cell_refinement 'Bruker APEXII Software Suite, 2008'
_computing_data_collection 'Bruker APEXII Software Suite, 2008'
_computing_data_reduction 'Bruker APEXII Software Suite, 2008'
_computing_molecular_graphics 'SHELXTL-plus, XP (Sheldrick, 1991)'
_computing_structure_refinement 'SHELXL-97 (Sheldrick, 1997)'
_computing_structure_solution 'SHELXS-97 (Sheldrick, 1990)'
_diffrn_ambient_temperature 100(2)
_diffrn_measured_fraction_theta_full 0.996
_diffrn_measured_fraction_theta_max 0.996
_diffrn_measurement_device_type 'Bruker Kappa APEXII Duo'
_diffrn_measurement_method 'Omega + Phi Scans'
_diffrn_radiation_monochromator Triumph
_diffrn_radiation_source 'fine-focus sealed tube'
_diffrn_radiation_type MoK\a
_diffrn_radiation_wavelength 0.71073
_diffrn_reflns_av_R_equivalents 0.0907
_diffrn_reflns_av_sigmaI/netI 0.1064
_diffrn_reflns_limit_h_max 10
_diffrn_reflns_limit_h_min -8
_diffrn_reflns_limit_k_max 10
_diffrn_reflns_limit_k_min -9
_diffrn_reflns_limit_l_max 23
_diffrn_reflns_limit_l_min -19
_diffrn_reflns_number 9858
_diffrn_reflns_theta_full 26.48
_diffrn_reflns_theta_max 26.48
_diffrn_reflns_theta_min 2.21
_diffrn_standards_decay_% 0
_diffrn_standards_interval_count 0
_diffrn_standards_number 0
_exptl_absorpt_coefficient_mu 0.095
_exptl_absorpt_correction_T_max 0.7438
_exptl_absorpt_correction_T_min 0.6938
_exptl_absorpt_correction_type multi-scan
_exptl_absorpt_process_details 'Blessing, 1995'
_exptl_crystal_colour colourless
_exptl_crystal_density_diffrn 1.315
_exptl_crystal_density_method 'not measured'
_exptl_crystal_description block
_exptl_crystal_F_000 560
_exptl_crystal_size_max 0.14
_exptl_crystal_size_mid 0.13
_exptl_crystal_size_min 0.09
_refine_diff_density_max 0.261
_refine_diff_density_min -0.269
_refine_diff_density_rms 0.062
_refine_ls_extinction_coef 0.0060(8)
_refine_ls_extinction_expression Fc^*^=kFc[1+0.001xFc^2^\l^3^/sin(2\q)]^-1/4^
_refine_ls_extinction_method SHELXL
_refine_ls_goodness_of_fit_ref 1.024
_refine_ls_hydrogen_treatment constr
_refine_ls_matrix_type full
_refine_ls_number_parameters 176
_refine_ls_number_reflns 2731
_refine_ls_number_restraints 0
_refine_ls_restrained_S_all 1.024
_refine_ls_R_factor_all 0.1314
_refine_ls_R_factor_gt 0.0538
_refine_ls_shift/su_max 0.000
_refine_ls_shift/su_mean 0.000
_refine_ls_structure_factor_coef Fsqd
_refine_ls_weighting_details 'calc w=1/[\s^2^(Fo^2^)+(0.0204P)^2^+0.0000P] where P=(Fo^2^+2Fc^2^)/3'
_refine_ls_weighting_scheme calc
_refine_ls_wR_factor_gt 0.0736
_refine_ls_wR_factor_ref 0.0840
_reflns_number_gt 1518
_reflns_number_total 2731
_reflns_threshold_expression >2sigma(I)
_cod_data_source_file c4cc09701g2.cif
_cod_data_source_block s2091lm
_cod_original_sg_symbol_H-M 'P 21/c'
_cod_database_code 7116454

loop_
_symmetry_equiv_pos_as_xyz
'x, y, z'
'-x, y+1/2, -z+1/2'
'-x, -y, -z'
'x, -y-1/2, z-1/2'

loop_
_atom_site_label
_atom_site_type_symbol
_atom_site_fract_x
_atom_site_fract_y
_atom_site_fract_z
_atom_site_U_iso_or_equiv
_atom_site_adp_type
_atom_site_occupancy
_atom_site_symmetry_multiplicity
_atom_site_calc_flag
_atom_site_refinement_flags
O1 O 0.05456(15) 0.86066(18) 0.35037(8) 0.0190(4) Uani 1 1 d .
C1 C 0.1237(2) 0.7425(3) 0.37540(11) 0.0159(6) Uani 1 1 d .
O2 O 0.22907(16) 0.89578(18) 0.50520(8) 0.0221(4) Uani 1 1 d .
C2 C 0.0450(2) 0.5897(3) 0.38011(11) 0.0135(5) Uani 1 1 d .
O3 O 0.38018(17) 1.02820(19) 0.42953(8) 0.0241(4) Uani 1 1 d .
C3 C 0.1223(2) 0.4545(3) 0.39728(11) 0.0152(5) Uani 1 1 d .
O4 O -0.22249(16) 0.58287(19) 0.40706(8) 0.0252(4) Uani 1 1 d .
C4 C 0.2961(2) 0.4547(3) 0.41501(11) 0.0154(5) Uani 1 1 d .
H4 H 0.3175 0.3719 0.4532 0.018 Uiso 1 1 calc R
C5 C 0.3480(2) 0.6135(3) 0.44782(11) 0.0166(5) Uani 1 1 d .
H5A H 0.4635 0.6139 0.4550 0.020 Uiso 1 1 calc R
H5B H 0.3042 0.6246 0.4961 0.020 Uiso 1 1 calc R
C6 C 0.2970(2) 0.7570(3) 0.40083(11) 0.0139(5) Uani 1 1 d .
C7 C 0.3941(2) 0.7738(3) 0.33324(11) 0.0174(6) Uani 1 1 d .
H7A H 0.3791 0.8825 0.3134 0.021 Uiso 1 1 calc R
H7B H 0.5062 0.7621 0.3486 0.021 Uiso 1 1 calc R
C8 C 0.3549(2) 0.6561(3) 0.27348(12) 0.0204(6) Uani 1 1 d .
H8 H 0.3303 0.6983 0.2265 0.025 Uiso 1 1 calc R
C9 C 0.3514(2) 0.4994(3) 0.28017(12) 0.0198(6) Uani 1 1 d .
H9 H 0.3233 0.4402 0.2375 0.024 Uiso 1 1 calc R
C10 C 0.3874(2) 0.4055(3) 0.34834(11) 0.0196(6) Uani 1 1 d .
H10A H 0.5007 0.4151 0.3615 0.023 Uiso 1 1 calc R
H10B H 0.3655 0.2919 0.3378 0.023 Uiso 1 1 calc R
C11 C -0.1283(2) 0.5905(3) 0.36018(12) 0.0159(5) Uani 1 1 d .
C12 C -0.1762(2) 0.6016(3) 0.28165(11) 0.0244(6) Uani 1 1 d .
H12A H -0.2907 0.6029 0.2755 0.037 Uiso 1 1 calc R
H12B H -0.1356 0.5095 0.2561 0.037 Uiso 1 1 calc R
H12C H -0.1341 0.6996 0.2616 0.037 Uiso 1 1 calc R
C13 C 0.0424(2) 0.2956(3) 0.39912(13) 0.0228(6) Uani 1 1 d .
H13A H 0.0132 0.2730 0.4487 0.034 Uiso 1 1 calc R
H13B H 0.1136 0.2128 0.3834 0.034 Uiso 1 1 calc R
H13C H -0.0518 0.2974 0.3664 0.034 Uiso 1 1 calc R
C14 C 0.3105(2) 0.9105(3) 0.44537(12) 0.0174(5) Uani 1 1 d .
C15 C 0.2339(3) 1.0313(3) 0.55403(12) 0.0272(6) Uani 1 1 d .
H15A H 0.3391 1.0412 0.5774 0.041 Uiso 1 1 calc R
H15B H 0.1579 1.0158 0.5912 0.041 Uiso 1 1 calc R
H15C H 0.2080 1.1283 0.5265 0.041 Uiso 1 1 calc R

loop_
_atom_site_aniso_label
_atom_site_aniso_U_11
_atom_site_aniso_U_22
_atom_site_aniso_U_33
_atom_site_aniso_U_23
_atom_site_aniso_U_13
_atom_site_aniso_U_12
O1 0.0156(9) 0.0163(10) 0.0254(9) 0.0024(8) 0.0027(7) 0.0031(8)
C1 0.0187(14) 0.0181(15) 0.0113(13) -0.0024(11) 0.0063(10) 0.0032(11)
O2 0.0249(9) 0.0180(10) 0.0241(9) -0.0069(8) 0.0093(7) -0.0047(8)
C2 0.0127(12) 0.0181(14) 0.0102(12) -0.0008(10) 0.0037(9) -0.0028(11)
O3 0.0256(10) 0.0138(10) 0.0336(10) 0.0004(8) 0.0079(8) -0.0051(8)
C3 0.0162(13) 0.0163(15) 0.0136(12) -0.0003(10) 0.0038(9) 0.0008(11)
O4 0.0186(9) 0.0300(11) 0.0279(10) 0.0017(8) 0.0081(7) 0.0015(8)
C4 0.0164(13) 0.0121(14) 0.0176(13) 0.0035(10) 0.0000(10) 0.0009(10)
C5 0.0133(12) 0.0163(14) 0.0201(13) 0.0002(11) 0.0014(9) 0.0010(10)
C6 0.0108(13) 0.0116(14) 0.0195(13) 0.0011(11) 0.0025(10) -0.0018(10)
C7 0.0146(13) 0.0166(15) 0.0212(14) 0.0022(11) 0.0039(10) 0.0009(11)
C8 0.0160(13) 0.0289(17) 0.0167(13) 0.0005(12) 0.0038(10) 0.0003(12)
C9 0.0152(13) 0.0245(17) 0.0200(14) -0.0046(12) 0.0042(10) -0.0011(12)
C10 0.0140(13) 0.0181(14) 0.0265(14) -0.0021(12) 0.0010(10) 0.0011(11)
C11 0.0175(13) 0.0076(13) 0.0227(14) -0.0034(11) 0.0015(10) -0.0002(11)
C12 0.0189(13) 0.0295(16) 0.0244(14) -0.0038(13) -0.0017(10) 0.0027(12)
C13 0.0201(13) 0.0167(15) 0.0318(15) -0.0023(11) 0.0035(11) -0.0014(11)
C14 0.0120(13) 0.0189(15) 0.0212(14) 0.0025(12) 0.0004(10) 0.0004(12)
C15 0.0298(15) 0.0230(16) 0.0294(15) -0.0124(12) 0.0066(11) 0.0002(12)

loop_
_atom_type_symbol
_atom_type_description
_atom_type_scat_dispersion_real
_atom_type_scat_dispersion_imag
_atom_type_scat_source
C C 0.0033 0.0016 'International Tables Vol C Tables 4.2.6.8 and 6.1.1.4'
H H 0.0000 0.0000 'International Tables Vol C Tables 4.2.6.8 and 6.1.1.4'
O O 0.0106 0.0060 'International Tables Vol C Tables 4.2.6.8 and 6.1.1.4'

loop_
_geom_angle_atom_site_label_1
_geom_angle_atom_site_label_2
_geom_angle_atom_site_label_3
_geom_angle
O1 C1 C2 121.2(2)
O1 C1 C6 119.1(2)
C2 C1 C6 119.64(19)
C14 O2 C15 116.05(19)
C3 C2 C1 122.46(19)
C3 C2 C11 121.7(2)
C1 C2 C11 115.72(19)
C2 C3 C13 122.58(19)
C2 C3 C4 121.19(19)
C13 C3 C4 116.23(19)
C3 C4 C5 110.54(17)
C3 C4 C10 111.29(17)
C5 C4 C10 113.63(18)
C3 C4 H4 107.0
C5 C4 H4 107.0
C10 C4 H4 107.0
C4 C5 C6 113.40(17)
C4 C5 H5A 108.9
C6 C5 H5A 108.9
C4 C5 H5B 108.9
C6 C5 H5B 108.9
H5A C5 H5B 107.7
C14 C6 C5 110.43(18)
C14 C6 C1 105.90(17)
C5 C6 C1 110.49(18)
C14 C6 C7 109.19(18)
C5 C6 C7 112.25(18)
C1 C6 C7 108.37(17)
C8 C7 C6 115.05(18)
C8 C7 H7A 108.5
C6 C7 H7A 108.5
C8 C7 H7B 108.5
C6 C7 H7B 108.5
H7A C7 H7B 107.5
C9 C8 C7 126.2(2)
C9 C8 H8 116.9
C7 C8 H8 116.9
C8 C9 C10 126.6(2)
C8 C9 H9 116.7
C10 C9 H9 116.7
C9 C10 C4 115.80(18)
C9 C10 H10A 108.3
C4 C10 H10A 108.3
C9 C10 H10B 108.3
C4 C10 H10B 108.3
H10A C10 H10B 107.4
O4 C11 C12 122.51(19)
O4 C11 C2 120.55(19)
C12 C11 C2 116.93(18)
C11 C12 H12A 109.5
C11 C12 H12B 109.5
H12A C12 H12B 109.5
C11 C12 H12C 109.5
H12A C12 H12C 109.5
H12B C12 H12C 109.5
C3 C13 H13A 109.5
C3 C13 H13B 109.5
H13A C13 H13B 109.5
C3 C13 H13C 109.5
H13A C13 H13C 109.5
H13B C13 H13C 109.5
O3 C14 O2 124.3(2)
O3 C14 C6 126.0(2)
O2 C14 C6 109.6(2)
O2 C15 H15A 109.5
O2 C15 H15B 109.5
H15A C15 H15B 109.5
O2 C15 H15C 109.5
H15A C15 H15C 109.5
H15B C15 H15C 109.5

loop_
_geom_bond_atom_site_label_1
_geom_bond_atom_site_label_2
_geom_bond_distance
O1 C1 1.233(2)
C1 C2 1.455(3)
C1 C6 1.536(3)
O2 C14 1.343(2)
O2 C15 1.451(2)
C2 C3 1.344(3)
C2 C11 1.508(3)
O3 C14 1.199(3)
C3 C13 1.501(3)
C3 C4 1.506(3)
O4 C11 1.216(2)
C4 C5 1.521(3)
C4 C10 1.549(3)
C4 H4 1.0000
C5 C6 1.535(3)
C5 H5A 0.9900
C5 H5B 0.9900
C6 C14 1.530(3)
C6 C7 1.543(3)
C7 C8 1.505(3)
C7 H7A 0.9900
C7 H7B 0.9900
C8 C9 1.323(3)
C8 H8 0.9500
C9 C10 1.502(3)
C9 H9 0.9500
C10 H10A 0.9900
C10 H10B 0.9900
C11 C12 1.486(3)
C12 H12A 0.9800
C12 H12B 0.9800
C12 H12C 0.9800
C13 H13A 0.9800
C13 H13B 0.9800
C13 H13C 0.9800
C15 H15A 0.9800
C15 H15B 0.9800
C15 H15C 0.9800

loop_
_geom_torsion_atom_site_label_1
_geom_torsion_atom_site_label_2
_geom_torsion_atom_site_label_3
_geom_torsion_atom_site_label_4
_geom_torsion
O1 C1 C2 C3 170.3(2)
C6 C1 C2 C3 -8.7(3)
O1 C1 C2 C11 -6.3(3)
C6 C1 C2 C11 174.75(17)
C1 C2 C3 C13 -177.4(2)
C11 C2 C3 C13 -1.0(3)
C1 C2 C3 C4 1.9(3)
C11 C2 C3 C4 178.23(18)
C2 C3 C4 C5 29.0(3)
C13 C3 C4 C5 -151.67(18)
C2 C3 C4 C10 -98.2(2)
C13 C3 C4 C10 81.1(2)
C3 C4 C5 C6 -53.8(2)
C10 C4 C5 C6 72.2(2)
C4 C5 C6 C14 163.84(17)
C4 C5 C6 C1 47.0(2)
C4 C5 C6 C7 -74.1(2)
O1 C1 C6 C14 45.3(2)
C2 C1 C6 C14 -135.7(2)
O1 C1 C6 C5 164.91(19)
C2 C1 C6 C5 -16.1(3)
O1 C1 C6 C7 -71.7(2)
C2 C1 C6 C7 107.3(2)
C14 C6 C7 C8 -162.31(18)
C5 C6 C7 C8 74.9(2)
C1 C6 C7 C8 -47.4(3)
C6 C7 C8 C9 -53.7(3)
C7 C8 C9 C10 -0.7(4)
C8 C9 C10 C4 52.9(3)
C3 C4 C10 C9 53.9(3)
C5 C4 C10 C9 -71.6(2)
C3 C2 C11 O4 78.8(3)
C1 C2 C11 O4 -104.6(2)
C3 C2 C11 C12 -101.4(2)
C1 C2 C11 C12 75.1(2)
C15 O2 C14 O3 -2.7(3)
C15 O2 C14 C6 178.57(17)
C5 C6 C14 O3 126.5(2)
C1 C6 C14 O3 -113.9(2)
C7 C6 C14 O3 2.6(3)
C5 C6 C14 O2 -54.8(2)
C1 C6 C14 O2 64.9(2)
C7 C6 C14 O2 -178.65(17)
